data_1550758
loop_
_publ_author_name
'Liu, Siyuan'
'L\'egar\'e, Marc-Andr\'e'
'Hofmann, Alexander'
'Rempel, Anna'
'Hagspiel, Stephan'
'Braunschweig, Holger'

_publ_section_title
;
 Synthesis of Unsymmetrical B2E2 and B2E3 Heterocycles by Borylene
 Insertion into Boradichalcogeniranes
;
_journal_name_full 'Chemical Science'
_journal_paper_doi 10.1039/C9SC00657E
_journal_year 2019
_chemical_formula_moiety 'C35 H82 B4 N6 S4 Si4'
_chemical_formula_sum 'C35 H82 B4 N6 S4 Si4'
_chemical_formula_weight 870.90
_space_group_crystal_system triclinic
_space_group_IT_number 2
_space_group_name_Hall '-P 1'
_space_group_name_H-M_alt 'P -1'
_symmetry_space_group_name_Hall '-P 1'
_symmetry_space_group_name_H-M 'P -1'
_atom_sites_solution_hydrogens geom
_atom_sites_solution_primary iterative
_atom_sites_solution_secondary difmap
_audit_creation_method SHELXL-2016/6
_audit_update_record
;
2018-12-20 deposited with the CCDC.    2019-03-19 downloaded from the CCDC.
;
_cell_angle_alpha 80.466(3)
_cell_angle_beta 84.795(3)
_cell_angle_gamma 86.977(4)
_cell_formula_units_Z 1
_cell_length_a 9.1005(10)
_cell_length_b 11.8019(13)
_cell_length_c 12.4035(13)
_cell_measurement_reflns_used 9845
_cell_measurement_temperature 100(2)
_cell_measurement_theta_max 27.51
_cell_measurement_theta_min 2.22
_cell_volume 1307.4(2)
_computing_cell_refinement 'Saint+ ver. V8.38A (Bruker AXS)'
_computing_data_collection 'APEX2 ver. 2014.9 (Bruker AXS)'
_computing_data_reduction 'Saint+ ver. V8.38A (Bruker AXS)'
_computing_molecular_graphics 'ShelXLe (Huebschle et all, 2011)'
_computing_publication_material 'SHELXL-2016/6 (Sheldrick, 2016)'
_computing_structure_refinement 'SHELXL-2016/6 (Sheldrick, 2016)'
_computing_structure_solution 'SHELXT (Sheldrick, 2014)'
_diffrn_ambient_temperature 100(2)
_diffrn_detector 'CCD area detector (Apex2)'
_diffrn_detector_area_resol_mean 8.333
_diffrn_measured_fraction_theta_full 1.000
_diffrn_measured_fraction_theta_max 1.000
_diffrn_measurement_device_type 'Bruker X8-APEX II'
_diffrn_measurement_method '\f and \w scans'
_diffrn_radiation_monochromator 'multi-layer mirror'
_diffrn_radiation_type MoK\a
_diffrn_radiation_wavelength 0.71073
_diffrn_reflns_av_R_equivalents 0.0430
_diffrn_reflns_av_unetI/netI 0.0372
_diffrn_reflns_Laue_measured_fraction_full 1.000
_diffrn_reflns_Laue_measured_fraction_max 1.000
_diffrn_reflns_limit_h_max 10
_diffrn_reflns_limit_h_min -11
_diffrn_reflns_limit_k_max 14
_diffrn_reflns_limit_k_min -14
_diffrn_reflns_limit_l_max 15
_diffrn_reflns_limit_l_min -15
_diffrn_reflns_number 19417
_diffrn_reflns_point_group_measured_fraction_full 1.000
_diffrn_reflns_point_group_measured_fraction_max 1.000
_diffrn_reflns_theta_full 26.000
_diffrn_reflns_theta_max 26.019
_diffrn_reflns_theta_min 1.671
_diffrn_source 'rotating-anode (Nonius FR-591)'
_exptl_absorpt_coefficient_mu 0.303
_exptl_absorpt_correction_T_max 0.7456
_exptl_absorpt_correction_T_min 0.5432
_exptl_absorpt_correction_type multi-scan
_exptl_absorpt_process_details 'SadAbs 2016/2 (Bruker AXS)'
_exptl_crystal_colour yellow
_exptl_crystal_density_diffrn 1.106
_exptl_crystal_description block
_exptl_crystal_F_000 474
_exptl_crystal_size_max 0.375
_exptl_crystal_size_mid 0.258
_exptl_crystal_size_min 0.167
_refine_diff_density_max 2.752
_refine_diff_density_min -0.512
_refine_diff_density_rms 0.086
_refine_ls_extinction_method none
_refine_ls_goodness_of_fit_ref 1.016
_refine_ls_hydrogen_treatment constr
_refine_ls_matrix_type full
_refine_ls_number_parameters 266
_refine_ls_number_reflns 5150
_refine_ls_number_restraints 45
_refine_ls_restrained_S_all 1.012
_refine_ls_R_factor_all 0.0701
_refine_ls_R_factor_gt 0.0621
_refine_ls_shift/su_max 0.000
_refine_ls_shift/su_mean 0.000
_refine_ls_structure_factor_coef Fsqd
_refine_ls_weighting_details 'w=1/[\s^2^(Fo^2^)+(0.0864P)^2^+3.1668P] where P=(Fo^2^+2Fc^2^)/3'
_refine_ls_weighting_scheme calc
_refine_ls_wR_factor_gt 0.1655
_refine_ls_wR_factor_ref 0.1725
_reflns_Friedel_coverage 0.000
_reflns_number_gt 4501
_reflns_number_total 5150
_reflns_threshold_expression 'I > 2\s(I)'
_cod_data_source_file c9sc00657e2.cif
_cod_data_source_block AlHo166_a
_cod_database_code 1550758
_shelx_shelxl_version_number 2016/6
_shelx_space_group_comment
;
The symmetry employed for this shelxl refinement is uniquely defined
by the following loop, which should always be used as a source of
symmetry information in preference to the above space-group names.
They are only intended as comments.
;
_shelx_estimated_absorpt_t_min 0.895
_shelx_estimated_absorpt_t_max 0.951

loop_
_space_group_symop_operation_xyz
'x, y, z'
'-x, -y, -z'

loop_
_atom_site_label
_atom_site_type_symbol
_atom_site_fract_x
_atom_site_fract_y
_atom_site_fract_z
_atom_site_U_iso_or_equiv
_atom_site_adp_type
_atom_site_occupancy
_atom_site_site_symmetry_order
_atom_site_calc_flag
_atom_site_refinement_flags_posn
_atom_site_refinement_flags_adp
_atom_site_refinement_flags_occupancy
_atom_site_disorder_assembly
_atom_site_disorder_group
B1 B 0.7736(4) 0.7134(3) 0.6295(3) 0.0227(7) Uani 1 1 d . . . . .
S1 S 0.83300(8) 0.82934(6) 0.51628(6) 0.01990(19) Uani 1 1 d . . . . .
B2 B 0.7087(4) 0.7433(3) 0.4351(3) 0.0235(7) Uani 1 1 d . . . . .
S2 S 0.65473(9) 0.62617(6) 0.56567(6) 0.0222(2) Uani 1 1 d . . . . .
C1_1 C 0.8008(4) 0.6907(3) 0.3343(3) 0.0291(7) Uani 1 1 d . . . . .
C2_1 C 0.9383(4) 0.6202(4) 0.3737(3) 0.0435(9) Uani 1 1 d . . . . .
H2A_1 H 0.993802 0.591947 0.311381 0.065 Uiso 1 1 calc R U . . .
H2B_1 H 0.907794 0.554823 0.429333 0.065 Uiso 1 1 calc R U . . .
H2C_1 H 1.000895 0.668907 0.405440 0.065 Uiso 1 1 calc R U . . .
C3_1 C 0.7059(4) 0.6109(3) 0.2851(3) 0.0320(7) Uani 1 1 d . . . . .
H3A_1 H 0.765337 0.578505 0.226764 0.048 Uiso 1 1 calc R U . . .
H3B_1 H 0.620777 0.655058 0.254526 0.048 Uiso 1 1 calc R U . . .
H3C_1 H 0.671349 0.548511 0.342580 0.048 Uiso 1 1 calc R U . . .
C4_1 C 0.8520(5) 0.7876(4) 0.2435(3) 0.0461(10) Uani 1 1 d . . . . .
H4A_1 H 0.908796 0.754890 0.184220 0.069 Uiso 1 1 calc R U . . .
H4B_1 H 0.914182 0.838301 0.273097 0.069 Uiso 1 1 calc R U . . .
H4C_1 H 0.765754 0.831772 0.214750 0.069 Uiso 1 1 calc R U . . .
C1_2 C 0.5603(3) 0.8197(3) 0.4009(2) 0.0226(6) Uani 1 1 d . . . . .
N1_2 N 0.5453(3) 0.9347(2) 0.3684(2) 0.0277(6) Uani 1 1 d . . . . .
C2_2 C 0.6600(4) 1.0195(3) 0.3502(3) 0.0377(8) Uani 1 1 d . . . . .
H2A_2 H 0.652464 1.067903 0.278512 0.057 Uiso 1 1 calc R U . . .
H2B_2 H 0.757331 0.979892 0.352044 0.057 Uiso 1 1 calc R U . . .
H2C_2 H 0.647103 1.067678 0.407867 0.057 Uiso 1 1 calc R U . . .
N2_2 N 0.4222(3) 0.7810(2) 0.4021(2) 0.0262(6) Uani 1 1 d . . . . .
C3_2 C 0.4004(4) 0.9663(3) 0.3511(3) 0.0353(8) Uani 1 1 d . . . . .
H3_2 H 0.362153 1.042089 0.328415 0.042 Uiso 1 1 calc R U . . .
C4_2 C 0.3237(4) 0.8705(3) 0.3723(3) 0.0340(8) Uani 1 1 d . . . . .
H4_2 H 0.220711 0.865292 0.367576 0.041 Uiso 1 1 calc R U . . .
C5_2 C 0.3747(4) 0.6620(3) 0.4303(3) 0.0315(7) Uani 1 1 d . . . . .
H5A_2 H 0.283359 0.654653 0.396234 0.047 Uiso 1 1 calc R U . . .
H5B_2 H 0.357219 0.641726 0.510135 0.047 Uiso 1 1 calc R U . . .
H5C_2 H 0.451894 0.610055 0.403297 0.047 Uiso 1 1 calc R U . . .
N1_3 N 0.8086(3) 0.6968(2) 0.7421(2) 0.0219(5) Uani 1 1 d . . . . .
Si1_3 Si 0.97810(9) 0.74417(8) 0.77051(7) 0.0252(2) Uani 1 1 d . . . . .
C1_3 C 0.9585(4) 0.8977(4) 0.7900(4) 0.0479(10) Uani 1 1 d . . . . .
H1A_3 H 1.048227 0.919524 0.818383 0.072 Uiso 1 1 calc R U . . .
H1B_3 H 0.873447 0.907887 0.842398 0.072 Uiso 1 1 calc R U . . .
H1C_3 H 0.943599 0.946519 0.719557 0.072 Uiso 1 1 calc R U . . .
Si2_3 Si 0.68195(9) 0.62431(8) 0.84176(7) 0.0255(2) Uani 1 1 d . . . . .
C3_3 C 1.0485(4) 0.6544(5) 0.8952(3) 0.0524(12) Uani 1 1 d . . . . .
H3A_3 H 1.154586 0.664804 0.895490 0.079 Uiso 1 1 calc R U . . .
H3B_3 H 1.031227 0.573299 0.894556 0.079 Uiso 1 1 calc R U . . .
H3C_3 H 0.996571 0.678122 0.961101 0.079 Uiso 1 1 calc R U . . .
C4_3 C 0.7007(5) 0.6612(5) 0.9803(3) 0.0568(13) Uani 1 1 d . . . . .
H4A_3 H 0.614131 0.635750 1.029504 0.085 Uiso 1 1 calc R U . . .
H4B_3 H 0.707735 0.744578 0.974431 0.085 Uiso 1 1 calc R U . . .
H4C_3 H 0.789987 0.622585 1.009606 0.085 Uiso 1 1 calc R U . . .
C5_3 C 0.7090(5) 0.4657(4) 0.8480(4) 0.0495(10) Uani 1 1 d . . . . .
H5A_3 H 0.639653 0.426333 0.905361 0.074 Uiso 1 1 calc R U . . .
H5B_3 H 0.810405 0.442213 0.864741 0.074 Uiso 1 1 calc R U . . .
H5C_3 H 0.691137 0.445053 0.777031 0.074 Uiso 1 1 calc R U . . .
C6_3 C 0.4882(4) 0.6667(5) 0.8134(3) 0.0513(11) Uani 1 1 d . . . . .
H6A_3 H 0.420951 0.626622 0.871849 0.077 Uiso 1 1 calc R U . . .
H6B_3 H 0.468507 0.646050 0.742909 0.077 Uiso 1 1 calc R U . . .
H6C_3 H 0.472815 0.749972 0.810531 0.077 Uiso 1 1 calc R U . . .
C2_3 C 1.1238(4) 0.7268(3) 0.6580(3) 0.0337(8) Uani 1 1 d . . . . .
H2A_3 H 1.221228 0.733774 0.683551 0.051 Uiso 1 1 calc R U . . .
H2B_3 H 1.108839 0.786553 0.594608 0.051 Uiso 1 1 calc R U . . .
H2C_3 H 1.117925 0.650875 0.636804 0.051 Uiso 1 1 calc R U . . .
C1_4 C 0.2666(12) 0.8610(10) 0.0800(9) 0.100(3) Uani 0.5 1 d G U P A -1
H1A_4 H 0.330419 0.794027 0.104775 0.150 Uiso 0.5 1 calc R U P A -1
H1B_4 H 0.180230 0.835721 0.049865 0.150 Uiso 0.5 1 calc R U P A -1
H1C_4 H 0.234054 0.900361 0.142104 0.150 Uiso 0.5 1 calc R U P A -1
C2_4 C 0.3525(11) 0.9436(9) -0.0089(7) 0.101(2) Uani 0.5 1 d G U P A -1
H2A_4 H 0.286405 1.009893 -0.034877 0.121 Uiso 0.5 1 calc R U P A -1
H2B_4 H 0.382973 0.903665 -0.071984 0.121 Uiso 0.5 1 calc R U P A -1
C3_4 C 0.4900(11) 0.9881(8) 0.0308(6) 0.101(2) Uani 0.5 1 d G U P A -1
H3A_4 H 0.459281 1.027886 0.093933 0.121 Uiso 0.5 1 calc R U P A -1
H3B_4 H 0.555805 0.921706 0.056841 0.121 Uiso 0.5 1 calc R U P A -1
C4_4 C 0.5771(13) 1.0710(9) -0.0574(8) 0.101(2) Uani 0.5 1 d G U P A -1
H4A_4 H 0.608037 1.031327 -0.120621 0.121 Uiso 0.5 1 calc R U P A -1
H4B_4 H 0.511471 1.137554 -0.083512 0.121 Uiso 0.5 1 calc R U P A -1
C5_4 C 0.7140(12) 1.1148(10) -0.0167(11) 0.102(3) Uani 0.5 1 d G U P A -1
H5A_4 H 0.684196 1.175288 0.027096 0.153 Uiso 0.5 1 calc R U P A -1
H5B_4 H 0.781041 1.145987 -0.079770 0.153 Uiso 0.5 1 calc R U P A -1
H5C_4 H 0.764509 1.051175 0.028485 0.153 Uiso 0.5 1 calc R U P A -1

loop_
_atom_site_aniso_label
_atom_site_aniso_U_11
_atom_site_aniso_U_22
_atom_site_aniso_U_33
_atom_site_aniso_U_23
_atom_site_aniso_U_13
_atom_site_aniso_U_12
B1 0.0211(16) 0.0233(16) 0.0227(17) -0.0034(13) 0.0012(13) 0.0006(13)
S1 0.0255(4) 0.0185(4) 0.0158(3) -0.0010(3) -0.0043(3) -0.0027(3)
B2 0.0261(17) 0.0234(16) 0.0212(16) -0.0039(13) -0.0031(13) 0.0001(13)
S2 0.0319(4) 0.0195(4) 0.0155(3) 0.0001(3) -0.0057(3) -0.0055(3)
C1_1 0.0259(16) 0.0342(17) 0.0269(16) -0.0075(14) 0.0024(13) 0.0004(13)
C2_1 0.0301(19) 0.060(3) 0.044(2) -0.0228(19) -0.0034(16) 0.0141(17)
C3_1 0.0337(18) 0.0379(19) 0.0260(16) -0.0134(14) 0.0022(13) 0.0020(14)
C4_1 0.046(2) 0.055(2) 0.036(2) -0.0094(18) 0.0176(17) -0.0140(19)
C1_2 0.0294(16) 0.0230(14) 0.0153(13) -0.0046(11) 0.0007(11) 0.0001(12)
N1_2 0.0346(15) 0.0233(13) 0.0241(13) -0.0011(11) -0.0030(11) 0.0014(11)
C2_2 0.052(2) 0.0241(16) 0.0361(19) 0.0039(14) -0.0091(16) -0.0082(15)
N2_2 0.0244(13) 0.0275(14) 0.0258(13) -0.0047(11) 0.0022(10) 0.0024(11)
C3_2 0.0391(19) 0.0309(18) 0.0342(18) -0.0036(14) -0.0044(15) 0.0123(15)
C4_2 0.0268(17) 0.0373(19) 0.0368(19) -0.0075(15) -0.0008(14) 0.0091(14)
C5_2 0.0282(17) 0.0303(17) 0.0360(18) -0.0067(14) 0.0019(14) -0.0052(13)
N1_3 0.0191(12) 0.0268(13) 0.0195(12) -0.0041(10) 0.0014(10) -0.0015(10)
Si1_3 0.0184(4) 0.0320(5) 0.0260(5) -0.0076(4) 0.0009(3) -0.0026(3)
C1_3 0.032(2) 0.046(2) 0.073(3) -0.032(2) 0.0047(19) -0.0077(16)
Si2_3 0.0178(4) 0.0395(5) 0.0175(4) -0.0001(3) 0.0014(3) -0.0029(3)
C3_3 0.0252(18) 0.092(3) 0.035(2) 0.009(2) -0.0089(15) -0.005(2)
C4_3 0.037(2) 0.113(4) 0.0223(18) -0.019(2) 0.0086(16) -0.020(2)
C5_3 0.055(3) 0.042(2) 0.044(2) 0.0091(18) 0.0133(19) -0.0115(19)
C6_3 0.0217(18) 0.091(3) 0.036(2) 0.001(2) 0.0023(15) 0.0055(19)
C2_3 0.0202(15) 0.045(2) 0.0357(18) -0.0102(16) 0.0049(13) -0.0008(14)
C1_4 0.144(7) 0.098(6) 0.065(5) -0.047(5) 0.012(5) 0.005(4)
C2_4 0.144(7) 0.099(6) 0.066(5) -0.047(5) 0.014(5) 0.005(4)
C3_4 0.144(7) 0.099(6) 0.066(5) -0.048(5) 0.014(5) 0.005(4)
C4_4 0.144(7) 0.099(6) 0.066(5) -0.048(5) 0.015(5) 0.005(4)
C5_4 0.144(7) 0.100(6) 0.068(5) -0.048(6) 0.015(5) 0.005(4)

loop_
_atom_type_symbol
_atom_type_description
_atom_type_scat_dispersion_real
_atom_type_scat_dispersion_imag
_atom_type_scat_source
C C 0.0033 0.0016 'International Tables Vol C Tables 4.2.6.8 and 6.1.1.4'
H H 0.0000 0.0000 'International Tables Vol C Tables 4.2.6.8 and 6.1.1.4'
B B 0.0013 0.0007 'International Tables Vol C Tables 4.2.6.8 and 6.1.1.4'
N N 0.0061 0.0033 'International Tables Vol C Tables 4.2.6.8 and 6.1.1.4'
Si Si 0.0817 0.0704 'International Tables Vol C Tables 4.2.6.8 and 6.1.1.4'
S S 0.1246 0.1234 'International Tables Vol C Tables 4.2.6.8 and 6.1.1.4'

loop_
_geom_angle_atom_site_label_1
_geom_angle_atom_site_label_2
_geom_angle_atom_site_label_3
_geom_angle
N1_3 B1 S2 127.8(2)
N1_3 B1 S1 128.1(2)
S2 B1 S1 104.08(17)
B1 S1 B2 80.72(15)
C1_1 B2 C1_2 114.4(3)
C1_1 B2 S2 114.1(2)
C1_2 B2 S2 108.6(2)
C1_1 B2 S1 113.5(2)
C1_2 B2 S1 110.5(2)
S2 B2 S1 93.97(15)
B1 S2 B2 81.23(15)
C4_1 C1_1 C2_1 108.0(3)
C4_1 C1_1 C3_1 108.4(3)
C2_1 C1_1 C3_1 107.7(3)
C4_1 C1_1 B2 110.4(3)
C2_1 C1_1 B2 110.9(3)
C3_1 C1_1 B2 111.4(3)
C1_1 C2_1 H2A_1 109.5
C1_1 C2_1 H2B_1 109.5
H2A_1 C2_1 H2B_1 109.5
C1_1 C2_1 H2C_1 109.5
H2A_1 C2_1 H2C_1 109.5
H2B_1 C2_1 H2C_1 109.5
C1_1 C3_1 H3A_1 109.5
C1_1 C3_1 H3B_1 109.5
H3A_1 C3_1 H3B_1 109.5
C1_1 C3_1 H3C_1 109.5
H3A_1 C3_1 H3C_1 109.5
H3B_1 C3_1 H3C_1 109.5
C1_1 C4_1 H4A_1 109.5
C1_1 C4_1 H4B_1 109.5
H4A_1 C4_1 H4B_1 109.5
C1_1 C4_1 H4C_1 109.5
H4A_1 C4_1 H4C_1 109.5
H4B_1 C4_1 H4C_1 109.5
N1_2 C1_2 N2_2 104.6(3)
N1_2 C1_2 B2 128.5(3)
N2_2 C1_2 B2 126.9(3)
C1_2 N1_2 C3_2 110.5(3)
C1_2 N1_2 C2_2 128.2(3)
C3_2 N1_2 C2_2 121.3(3)
N1_2 C2_2 H2A_2 109.5
N1_2 C2_2 H2B_2 109.5
H2A_2 C2_2 H2B_2 109.5
N1_2 C2_2 H2C_2 109.5
H2A_2 C2_2 H2C_2 109.5
H2B_2 C2_2 H2C_2 109.5
C1_2 N2_2 C4_2 110.8(3)
C1_2 N2_2 C5_2 127.9(3)
C4_2 N2_2 C5_2 121.4(3)
C4_2 C3_2 N1_2 107.3(3)
C4_2 C3_2 H3_2 126.4
N1_2 C3_2 H3_2 126.4
C3_2 C4_2 N2_2 106.9(3)
C3_2 C4_2 H4_2 126.6
N2_2 C4_2 H4_2 126.6
N2_2 C5_2 H5A_2 109.5
N2_2 C5_2 H5B_2 109.5
H5A_2 C5_2 H5B_2 109.5
N2_2 C5_2 H5C_2 109.5
H5A_2 C5_2 H5C_2 109.5
H5B_2 C5_2 H5C_2 109.5
B1 N1_3 Si1_3 118.2(2)
B1 N1_3 Si2_3 117.7(2)
Si1_3 N1_3 Si2_3 124.05(15)
N1_3 Si1_3 C2_3 110.92(14)
N1_3 Si1_3 C1_3 110.09(16)
C2_3 Si1_3 C1_3 110.06(18)
N1_3 Si1_3 C3_3 111.36(16)
C2_3 Si1_3 C3_3 104.55(18)
C1_3 Si1_3 C3_3 109.7(2)
Si1_3 C1_3 H1A_3 109.5
Si1_3 C1_3 H1B_3 109.5
H1A_3 C1_3 H1B_3 109.5
Si1_3 C1_3 H1C_3 109.5
H1A_3 C1_3 H1C_3 109.5
H1B_3 C1_3 H1C_3 109.5
N1_3 Si2_3 C6_3 111.79(16)
N1_3 Si2_3 C4_3 111.62(17)
C6_3 Si2_3 C4_3 104.8(2)
N1_3 Si2_3 C5_3 110.39(16)
C6_3 Si2_3 C5_3 108.9(2)
C4_3 Si2_3 C5_3 109.1(2)
Si1_3 C3_3 H3A_3 109.5
Si1_3 C3_3 H3B_3 109.5
H3A_3 C3_3 H3B_3 109.5
Si1_3 C3_3 H3C_3 109.5
H3A_3 C3_3 H3C_3 109.5
H3B_3 C3_3 H3C_3 109.5
Si2_3 C4_3 H4A_3 109.5
Si2_3 C4_3 H4B_3 109.5
H4A_3 C4_3 H4B_3 109.5
Si2_3 C4_3 H4C_3 109.5
H4A_3 C4_3 H4C_3 109.5
H4B_3 C4_3 H4C_3 109.5
Si2_3 C5_3 H5A_3 109.5
Si2_3 C5_3 H5B_3 109.5
H5A_3 C5_3 H5B_3 109.5
Si2_3 C5_3 H5C_3 109.5
H5A_3 C5_3 H5C_3 109.5
H5B_3 C5_3 H5C_3 109.5
Si2_3 C6_3 H6A_3 109.5
Si2_3 C6_3 H6B_3 109.5
H6A_3 C6_3 H6B_3 109.5
Si2_3 C6_3 H6C_3 109.5
H6A_3 C6_3 H6C_3 109.5
H6B_3 C6_3 H6C_3 109.5
Si1_3 C2_3 H2A_3 109.5
Si1_3 C2_3 H2B_3 109.5
H2A_3 C2_3 H2B_3 109.5
Si1_3 C2_3 H2C_3 109.5
H2A_3 C2_3 H2C_3 109.5
H2B_3 C2_3 H2C_3 109.5
C2_4 C1_4 H1A_4 109.5
C2_4 C1_4 H1B_4 109.5
H1A_4 C1_4 H1B_4 109.5
C2_4 C1_4 H1C_4 109.5
H1A_4 C1_4 H1C_4 109.5
H1B_4 C1_4 H1C_4 109.5
C1_4 C2_4 C3_4 113.3
C1_4 C2_4 H2A_4 108.9
C3_4 C2_4 H2A_4 108.9
C1_4 C2_4 H2B_4 108.9
C3_4 C2_4 H2B_4 108.9
H2A_4 C2_4 H2B_4 107.7
C4_4 C3_4 C2_4 113.8
C4_4 C3_4 H3A_4 108.8
C2_4 C3_4 H3A_4 108.8
C4_4 C3_4 H3B_4 108.8
C2_4 C3_4 H3B_4 108.8
H3A_4 C3_4 H3B_4 107.7
C5_4 C4_4 C3_4 113.3
C5_4 C4_4 H4A_4 108.9
C3_4 C4_4 H4A_4 108.9
C5_4 C4_4 H4B_4 108.9
C3_4 C4_4 H4B_4 108.9
H4A_4 C4_4 H4B_4 107.7
C4_4 C5_4 H5A_4 109.5
C4_4 C5_4 H5B_4 109.5
H5A_4 C5_4 H5B_4 109.5
C4_4 C5_4 H5C_4 109.5
H5A_4 C5_4 H5C_4 109.5
H5B_4 C5_4 H5C_4 109.5

loop_
_geom_bond_atom_site_label_1
_geom_bond_atom_site_label_2
_geom_bond_distance
B1 N1_3 1.440(4)
B1 S2 1.843(4)
B1 S1 1.855(3)
S1 B2 1.998(4)
B2 C1_1 1.632(5)
B2 C1_2 1.633(4)
B2 S2 1.990(4)
C1_1 C4_1 1.525(5)
C1_1 C2_1 1.537(5)
C1_1 C3_1 1.542(5)
C2_1 H2A_1 0.9800
C2_1 H2B_1 0.9800
C2_1 H2C_1 0.9800
C3_1 H3A_1 0.9800
C3_1 H3B_1 0.9800
C3_1 H3C_1 0.9800
C4_1 H4A_1 0.9800
C4_1 H4B_1 0.9800
C4_1 H4C_1 0.9800
C1_2 N1_2 1.353(4)
C1_2 N2_2 1.358(4)
N1_2 C3_2 1.377(4)
N1_2 C2_2 1.461(4)
C2_2 H2A_2 0.9800
C2_2 H2B_2 0.9800
C2_2 H2C_2 0.9800
N2_2 C4_2 1.374(4)
N2_2 C5_2 1.468(4)
C3_2 C4_2 1.337(5)
C3_2 H3_2 0.9500
C4_2 H4_2 0.9500
C5_2 H5A_2 0.9800
C5_2 H5B_2 0.9800
C5_2 H5C_2 0.9800
N1_3 Si1_3 1.753(3)
N1_3 Si2_3 1.756(3)
Si1_3 C2_3 1.865(3)
Si1_3 C1_3 1.865(4)
Si1_3 C3_3 1.868(4)
C1_3 H1A_3 0.9800
C1_3 H1B_3 0.9800
C1_3 H1C_3 0.9800
Si2_3 C6_3 1.856(4)
Si2_3 C4_3 1.865(4)
Si2_3 C5_3 1.865(4)
C3_3 H3A_3 0.9800
C3_3 H3B_3 0.9800
C3_3 H3C_3 0.9800
C4_3 H4A_3 0.9800
C4_3 H4B_3 0.9800
C4_3 H4C_3 0.9800
C5_3 H5A_3 0.9800
C5_3 H5B_3 0.9800
C5_3 H5C_3 0.9800
C6_3 H6A_3 0.9800
C6_3 H6B_3 0.9800
C6_3 H6C_3 0.9800
C2_3 H2A_3 0.9800
C2_3 H2B_3 0.9800
C2_3 H2C_3 0.9800
C1_4 C2_4 1.5311
C1_4 H1A_4 0.9800
C1_4 H1B_4 0.9800
C1_4 H1C_4 0.9800
C2_4 C3_4 1.5331
C2_4 H2A_4 0.9900
C2_4 H2B_4 0.9900
C3_4 C4_4 1.5331
C3_4 H3A_4 0.9900
C3_4 H3B_4 0.9900
C4_4 C5_4 1.5311
C4_4 H4A_4 0.9900
C4_4 H4B_4 0.9900
C5_4 H5A_4 0.9800
C5_4 H5B_4 0.9800
C5_4 H5C_4 0.9800

loop_
_geom_torsion_atom_site_label_1
_geom_torsion_atom_site_label_2
_geom_torsion_atom_site_label_3
_geom_torsion_atom_site_label_4
_geom_torsion
N1_3 B1 S1 B2 -178.9(3)
S2 B1 S1 B2 -0.40(15)
N1_3 B1 S2 B2 178.9(3)
S1 B1 S2 B2 0.40(16)
C1_2 B2 C1_1 C4_1 60.4(4)
S2 B2 C1_1 C4_1 -173.7(3)
S1 B2 C1_1 C4_1 -67.6(3)
C1_2 B2 C1_1 C2_1 -180.0(3)
S2 B2 C1_1 C2_1 -54.1(4)
S1 B2 C1_1 C2_1 52.0(3)
C1_2 B2 C1_1 C3_1 -60.1(4)
S2 B2 C1_1 C3_1 65.8(3)
S1 B2 C1_1 C3_1 171.8(2)
C1_1 B2 C1_2 N1_2 -92.7(4)
S2 B2 C1_2 N1_2 138.6(3)
S1 B2 C1_2 N1_2 36.8(4)
C1_1 B2 C1_2 N2_2 89.3(4)
S2 B2 C1_2 N2_2 -39.4(4)
S1 B2 C1_2 N2_2 -141.2(3)
N2_2 C1_2 N1_2 C3_2 0.7(3)
B2 C1_2 N1_2 C3_2 -177.6(3)
N2_2 C1_2 N1_2 C2_2 -178.3(3)
B2 C1_2 N1_2 C2_2 3.4(5)
N1_2 C1_2 N2_2 C4_2 -0.8(3)
B2 C1_2 N2_2 C4_2 177.6(3)
N1_2 C1_2 N2_2 C5_2 179.3(3)
B2 C1_2 N2_2 C5_2 -2.3(5)
C1_2 N1_2 C3_2 C4_2 -0.4(4)
C2_2 N1_2 C3_2 C4_2 178.7(3)
N1_2 C3_2 C4_2 N2_2 -0.1(4)
C1_2 N2_2 C4_2 C3_2 0.6(4)
C5_2 N2_2 C4_2 C3_2 -179.5(3)
S2 B1 N1_3 Si1_3 151.8(2)
S1 B1 N1_3 Si1_3 -30.1(4)
S2 B1 N1_3 Si2_3 -25.4(4)
S1 B1 N1_3 Si2_3 152.7(2)
B1 N1_3 Si1_3 C2_3 -34.1(3)
Si2_3 N1_3 Si1_3 C2_3 142.84(19)
B1 N1_3 Si1_3 C1_3 87.9(3)
Si2_3 N1_3 Si1_3 C1_3 -95.1(2)
B1 N1_3 Si1_3 C3_3 -150.1(3)
Si2_3 N1_3 Si1_3 C3_3 26.8(3)
B1 N1_3 Si2_3 C6_3 -39.7(3)
Si1_3 N1_3 Si2_3 C6_3 143.4(2)
B1 N1_3 Si2_3 C4_3 -156.7(3)
Si1_3 N1_3 Si2_3 C4_3 26.3(3)
B1 N1_3 Si2_3 C5_3 81.8(3)
Si1_3 N1_3 Si2_3 C5_3 -95.2(2)
C1_4 C2_4 C3_4 C4_4 180.0
C2_4 C3_4 C4_4 C5_4 180.0
